data_7033830
loop_
_publ_author_name
'Mahmudov, Kamran T.'
'Guedes da Silva, M F\'atima C'
'Sutradhar, Manas'
'Kopylovich, Maximilian N.'
'Huseynov, Fatali E.'
'Shamilov, Nazim T.'
'Voronina, Anna A.'
'Buslaeva, Tatyana M.'
'Pombeiro, Armando J. L.'

_publ_section_title
;
 Lanthanide derivatives comprising arylhydrazones of \b-diketones:
 cooperative E/Z isomerization and catalytic activity in nitroaldol
 reaction.
;
_journal_issue 12
_journal_name_full 'Dalton transactions (Cambridge, England : 2003)'
_journal_page_first 5602
_journal_page_last 5610
_journal_paper_doi 10.1039/c4dt03788j
_journal_volume 44
_journal_year 2015
_chemical_formula_moiety '3(C16 H12 Cl N2 O6 S), H18 O9 Sm, 2(H2 O)'
_chemical_formula_sum 'C48 H58 Cl3 N6 O29 S3 Sm'
_chemical_formula_weight 1535.88
_chemical_name_systematic
;
 ?
;
_space_group_crystal_system triclinic
_space_group_IT_number 2
_space_group_name_Hall '-P 1'
_space_group_name_H-M_alt 'P -1'
_symmetry_space_group_name_Hall '-P 1'
_symmetry_space_group_name_H-M 'P -1'
_atom_sites_solution_hydrogens mixed
_audit_creation_method SHELXL-2013
_audit_update_record
;
2015-01-19 deposited with the CCDC.
2015-01-26 downloaded from the CCDC.
;
_cell_angle_alpha 76.866(2)
_cell_angle_beta 77.383(2)
_cell_angle_gamma 87.504(2)
_cell_formula_units_Z 2
_cell_length_a 11.2987(5)
_cell_length_b 12.1861(5)
_cell_length_c 23.7103(10)
_cell_measurement_reflns_used 9976
_cell_measurement_temperature 299(2)
_cell_measurement_theta_max 22.31
_cell_measurement_theta_min 2.41
_cell_volume 3102.4(2)
_computing_cell_refinement 'Bruker SAINT'
_computing_data_collection 'Bruker APEX2'
_computing_data_reduction 'Bruker SAINT'
_computing_molecular_graphics 'Ortep-3 for Windows (Farrugia, 1997)'
_computing_publication_material 'WinGX publication routines (Farrugia, 1999)'
_computing_structure_refinement 'SHELXL-97 (Sheldrick, 2008)'
_computing_structure_solution 'SIR97 (Giacovazzo et al, 1997)'
_diffrn_ambient_temperature 299(2)
_diffrn_measured_fraction_theta_full 0.999
_diffrn_measured_fraction_theta_max 0.999
_diffrn_measurement_device_type 'Bruker APEX-II PHOTON 100 detector'
_diffrn_measurement_method '\f and \w scans'
_diffrn_radiation_type MoK\a
_diffrn_radiation_wavelength 0.71069
_diffrn_reflns_av_R_equivalents 0.0912
_diffrn_reflns_av_unetI/netI 0.0721
_diffrn_reflns_Laue_measured_fraction_full 0.999
_diffrn_reflns_Laue_measured_fraction_max 0.999
_diffrn_reflns_limit_h_max 13
_diffrn_reflns_limit_h_min -13
_diffrn_reflns_limit_k_max 14
_diffrn_reflns_limit_k_min -14
_diffrn_reflns_limit_l_max 28
_diffrn_reflns_limit_l_min -28
_diffrn_reflns_number 63896
_diffrn_reflns_point_group_measured_fraction_full 0.999
_diffrn_reflns_point_group_measured_fraction_max 0.999
_diffrn_reflns_theta_full 25.240
_diffrn_reflns_theta_max 25.348
_diffrn_reflns_theta_min 2.616
_exptl_absorpt_coefficient_mu 1.269
_exptl_absorpt_correction_T_max 0.892
_exptl_absorpt_correction_T_min 0.772
_exptl_absorpt_correction_type multi-scan
_exptl_absorpt_process_details sadabs
_exptl_crystal_colour orange
_exptl_crystal_density_diffrn 1.644
_exptl_crystal_description PLATE
_exptl_crystal_F_000 1562
_exptl_crystal_size_max 0.220
_exptl_crystal_size_mid 0.170
_exptl_crystal_size_min 0.090
_platon_squeeze_details
;
 Although data resulting from the use of Platon Squeeze
 are indicated the corrected hkl file did not improve the final
 R factor and electrons could not be removed from the model.
 Electron density close to O6 could not be acertained.
;
_refine_diff_density_max 3.699
_refine_diff_density_min -0.742
_refine_diff_density_rms 0.173
_refine_ls_extinction_method none
_refine_ls_goodness_of_fit_ref 1.033
_refine_ls_hydrogen_treatment constr
_refine_ls_matrix_type full
_refine_ls_number_parameters 870
_refine_ls_number_reflns 11370
_refine_ls_number_restraints 96
_refine_ls_restrained_S_all 1.037
_refine_ls_R_factor_all 0.1198
_refine_ls_R_factor_gt 0.0827
_refine_ls_shift/su_max 0.001
_refine_ls_shift/su_mean 0.000
_refine_ls_structure_factor_coef Fsqd
_refine_ls_weighting_details 'w=1/[\s^2^(Fo^2^)+(0.1435P)^2^+7.0688P] where P=(Fo^2^+2Fc^2^)/3'
_refine_ls_weighting_scheme calc
_refine_ls_wR_factor_gt 0.2135
_refine_ls_wR_factor_ref 0.2354
_reflns_Friedel_coverage 0.000
_reflns_number_gt 7779
_reflns_number_total 11370
_reflns_threshold_expression 'I > 2\s(I)'
_cod_data_source_file c4dt03788j2.cif
_cod_data_source_block Compound2
_cod_depositor_comments 'Adding full bibliography for 7033829--7033830.cif.'
_cod_database_code 7033830
_shelx_space_group_comment
;
The symmetry employed for this shelxl refinement is uniquely defined
by the following loop, which should always be used as a source of
symmetry information in preference to the above space-group names.
They are only intended as comments.
;
_shelx_estimated_absorpt_t_min 0.768
_shelx_estimated_absorpt_t_max 0.894
_shelxl_version_number 2013-4

loop_
_space_group_symop_operation_xyz
'x, y, z'
'-x, -y, -z'

loop_
_atom_site_label
_atom_site_type_symbol
_atom_site_fract_x
_atom_site_fract_y
_atom_site_fract_z
_atom_site_U_iso_or_equiv
_atom_site_adp_type
_atom_site_occupancy
_atom_site_site_symmetry_order
_atom_site_calc_flag
_atom_site_refinement_flags_posn
_atom_site_refinement_flags_adp
_atom_site_refinement_flags_occupancy
_atom_site_disorder_assembly
_atom_site_disorder_group
C1 C 0.3711(8) 0.3081(7) 0.3132(4) 0.042(2) Uani 1 1 d . . . . .
C2 C 0.4355(8) 0.2666(7) 0.2668(4) 0.044(2) Uani 1 1 d . . . . .
H2 H 0.4457 0.1893 0.2706 0.053 Uiso 1 1 calc R U . . .
C3 C 0.4847(8) 0.3390(7) 0.2151(4) 0.040(2) Uani 1 1 d . . . . .
C4 C 0.4699(7) 0.4554(7) 0.2089(4) 0.039(2) Uani 1 1 d . . . . .
H4 H 0.5040 0.5046 0.1734 0.047 Uiso 1 1 calc R U . . .
C5 C 0.4053(7) 0.4958(7) 0.2552(4) 0.0378(19) Uani 1 1 d . . . . .
C6 C 0.3507(8) 0.4225(8) 0.3080(4) 0.046(2) Uani 1 1 d . . . . .
C7 C 0.3598(14) 0.9613(10) 0.2554(7) 0.092(4) Uani 1 1 d . . . . .
H7A H 0.2845 0.9774 0.2800 0.138 Uiso 1 1 calc R U . . .
H7B H 0.3624 0.9999 0.2151 0.138 Uiso 1 1 calc R U . . .
H7C H 0.4261 0.9864 0.2687 0.138 Uiso 1 1 calc R U . . .
C8 C 0.3693(10) 0.8389(9) 0.2593(5) 0.055(3) Uani 1 1 d . . . . .
C9 C 0.4299(8) 0.7949(7) 0.2076(4) 0.042(2) Uani 1 1 d . . . . .
C10 C 0.5001(9) 0.8671(8) 0.1528(4) 0.049(2) Uani 1 1 d . . . . .
C11 C 0.5073(8) 0.8398(7) 0.0939(4) 0.048(2) Uani 1 1 d . . . . .
C12 C 0.4231(9) 0.7732(9) 0.0817(5) 0.057(3) Uani 1 1 d . . . . .
H12 H 0.3627 0.7358 0.1125 0.068 Uiso 1 1 calc R U . . .
C13 C 0.4280(12) 0.7622(10) 0.0251(6) 0.076(3) Uani 1 1 d . . . . .
H13 H 0.3702 0.7190 0.0173 0.092 Uiso 1 1 calc R U . . .
C14 C 0.5186(16) 0.8152(12) -0.0199(6) 0.093(5) Uani 1 1 d . . . . .
H14 H 0.5216 0.8080 -0.0584 0.112 Uiso 1 1 calc R U . . .
C15 C 0.6038(14) 0.8778(12) -0.0094(7) 0.096(5) Uani 1 1 d . . . . .
H15 H 0.6664 0.9117 -0.0402 0.115 Uiso 1 1 calc R U . . .
C16 C 0.5964(10) 0.8911(10) 0.0486(6) 0.072(3) Uani 1 1 d . . . . .
H16 H 0.6535 0.9357 0.0560 0.086 Uiso 1 1 calc R U . . .
C21 C 0.0044(7) 0.7989(7) 0.2969(4) 0.039(2) Uani 1 1 d . . . . .
C22 C 0.0490(8) 0.8783(7) 0.2462(4) 0.043(2) Uani 1 1 d . . . . .
H22 H 0.0428 0.9546 0.2463 0.052 Uiso 1 1 calc R U . . .
C23 C 0.1028(8) 0.8438(7) 0.1957(4) 0.039(2) Uani 1 1 d . . . . .
C24 C 0.1125(7) 0.7326(7) 0.1941(4) 0.0368(19) Uani 1 1 d . . . . .
H24 H 0.1484 0.7111 0.1590 0.044 Uiso 1 1 calc R U . . .
C25 C 0.0685(7) 0.6523(6) 0.2449(4) 0.0325(18) Uani 1 1 d . . . . .
C26 C 0.0134(7) 0.6832(7) 0.2968(4) 0.0373(19) Uani 1 1 d . . . . .
C27 C 0.1201(11) 0.1809(7) 0.2552(5) 0.063(3) Uani 1 1 d . . . . .
H27A H 0.0508 0.1380 0.2796 0.094 Uiso 1 1 calc R U . . .
H27B H 0.1911 0.1547 0.2702 0.094 Uiso 1 1 calc R U . . .
H27C H 0.1306 0.1718 0.2153 0.094 Uiso 1 1 calc R U . . .
C28 C 0.1010(8) 0.3027(6) 0.2562(4) 0.0369(19) Uani 1 1 d . . . . .
C29 C 0.1498(7) 0.3923(6) 0.2028(3) 0.0320(17) Uani 1 1 d . . . . .
C30 C 0.2248(7) 0.3635(7) 0.1479(4) 0.0376(19) Uani 1 1 d . . . . .
C31 C 0.2227(8) 0.4374(7) 0.0892(4) 0.039(2) Uani 1 1 d . . . . .
C32 C 0.3188(10) 0.4335(9) 0.0431(5) 0.060(3) Uani 1 1 d . . . . .
H32 H 0.3861 0.3909 0.0508 0.072 Uiso 1 1 calc R U . . .
C33 C 0.3190(14) 0.4893(11) -0.0131(5) 0.086(4) Uani 1 1 d . . . . .
H33 H 0.3871 0.4871 -0.0430 0.103 Uiso 1 1 calc R U . . .
C34 C 0.2182(14) 0.5498(10) -0.0261(5) 0.080(4) Uani 1 1 d . . . . .
H34 H 0.2158 0.5846 -0.0651 0.096 Uiso 1 1 calc R U . . .
C35 C 0.1238(12) 0.5572(9) 0.0186(5) 0.069(3) Uani 1 1 d . . . . .
H35 H 0.0573 0.6006 0.0104 0.083 Uiso 1 1 calc R U . . .
C36 C 0.1231(8) 0.5009(7) 0.0774(4) 0.043(2) Uani 1 1 d . . . . .
H36 H 0.0568 0.5063 0.1078 0.052 Uiso 1 1 calc R U . . .
C41 C 0.6520(7) 0.6636(7) 0.3072(3) 0.0349(18) Uani 1 1 d . . . . .
C42 C 0.7070(8) 0.6156(7) 0.2608(4) 0.038(2) Uani 1 1 d . . . . .
H42 H 0.7047 0.5379 0.2650 0.046 Uiso 1 1 calc R U . . .
C43 C 0.7650(8) 0.6833(7) 0.2084(4) 0.0378(19) Uani 1 1 d . . . . .
C44 C 0.7750(7) 0.7986(7) 0.2020(3) 0.0337(18) Uani 1 1 d . . . . .
H44 H 0.8182 0.8432 0.1670 0.040 Uiso 1 1 calc R U . . .
C45 C 0.7202(7) 0.8453(6) 0.2481(3) 0.0259(16) Uani 1 1 d . . . . .
C46 C 0.6534(7) 0.7810(6) 0.3004(3) 0.0305(17) Uani 1 1 d . . . . .
C47 C 0.7620(10) 1.3050(8) 0.2555(5) 0.058(3) Uani 1 1 d . . . . .
H47A H 0.6976 1.3245 0.2853 0.088 Uiso 1 1 calc R U . . .
H47B H 0.7552 1.3489 0.2172 0.088 Uiso 1 1 calc R U . . .
H47C H 0.8387 1.3203 0.2633 0.088 Uiso 1 1 calc R U . . .
C48 C 0.7533(9) 1.1827(7) 0.2564(4) 0.043(2) Uani 1 1 d . . . . .
C49 C 0.8091(7) 1.1346(6) 0.2066(4) 0.0359(19) Uani 1 1 d . . . . .
C50 C 0.9006(8) 1.1999(7) 0.1553(4) 0.044(2) Uani 1 1 d . . . . .
C51 C 0.9234(8) 1.1740(6) 0.0961(4) 0.0370(19) Uani 1 1 d . . . . .
C52 C 0.8363(8) 1.1317(7) 0.0734(4) 0.044(2) Uani 1 1 d . . . . .
H52 H 0.7601 1.1112 0.0972 0.053 Uiso 1 1 calc R U . . .
C53 C 0.8626(10) 1.1202(8) 0.0159(4) 0.055(3) Uani 1 1 d . . . . .
H53 H 0.8030 1.0945 0.0005 0.066 Uiso 1 1 calc R U . . .
C54 C 0.9765(11) 1.1463(9) -0.0194(5) 0.066(3) Uani 1 1 d . . . . .
H54 H 0.9941 1.1364 -0.0581 0.079 Uiso 1 1 calc R U . . .
C55 C 1.0629(10) 1.1867(9) 0.0027(5) 0.059(3) Uani 1 1 d . . . . .
H55 H 1.1395 1.2052 -0.0211 0.071 Uiso 1 1 calc R U . . .
C56 C 1.0375(8) 1.2001(8) 0.0592(4) 0.049(2) Uani 1 1 d . . . . .
H56 H 1.0977 1.2274 0.0737 0.059 Uiso 1 1 calc R U . . .
N1 N 0.3888(7) 0.6120(6) 0.2541(3) 0.0444(18) Uani 1 1 d . . . . .
H1 H 0.3467 0.6336 0.2844 0.053 Uiso 1 1 calc R U . . .
N2 N 0.4376(7) 0.6850(6) 0.2071(3) 0.0441(18) Uani 1 1 d . . . . .
N3 N 0.0790(6) 0.5366(5) 0.2470(3) 0.0354(16) Uani 1 1 d . . . . .
H3 H 0.0472 0.4892 0.2791 0.042 Uiso 1 1 calc R U . . .
N4 N 0.1360(6) 0.5001(5) 0.2012(3) 0.0331(15) Uani 1 1 d . . . . .
N5 N 0.7288(6) 0.9612(5) 0.2472(3) 0.0338(15) Uani 1 1 d . . . . .
H5 H 0.6885 0.9869 0.2766 0.041 Uiso 1 1 calc R U . . .
N6 N 0.7955(6) 1.0288(5) 0.2035(3) 0.0310(14) Uani 1 1 d . . . . .
O1 O 0.3198(7) 0.7746(6) 0.3054(4) 0.069(2) Uani 1 1 d . . . . .
O2 O 0.5501(8) 0.9516(6) 0.1560(4) 0.077(2) Uani 1 1 d . . . . .
O1W O 0.6389(7) 0.8418(8) 0.4629(3) 0.076(2) Uani 1 1 d . . . . .
O3 O 0.2827(7) 0.4701(6) 0.3506(3) 0.068(2) Uani 1 1 d . . . . .
H3O H 0.3232 0.4760 0.3746 0.102 Uiso 1 1 calc R U . . .
O4 O 0.0398(6) 0.3274(5) 0.3002(3) 0.0477(15) Uani 1 1 d . . . . .
O5 O 0.2863(6) 0.2796(6) 0.1519(3) 0.0579(18) Uani 1 1 d . . . . .
O6 O -0.0299(7) 0.6001(5) 0.3443(3) 0.065(2) Uani 1 1 d . . . . .
H6O H -0.0369 0.6236 0.3746 0.097 Uiso 1 1 calc R U . . .
O7 O 0.6877(7) 1.1220(5) 0.3011(3) 0.0591(18) Uani 1 1 d . . . . .
O8 O 0.9555(7) 1.2757(6) 0.1636(3) 0.074(2) Uani 1 1 d . . . . .
O9 O 0.5928(6) 0.8355(5) 0.3406(3) 0.0459(15) Uani 1 1 d . . . . .
H9O H 0.6159 0.8140 0.3718 0.069 Uiso 1 1 calc R U . . .
O10 O 0.9836(8) 0.2089(10) 0.4873(4) 0.107(3) Uani 1 1 d . . . . .
O11A O 0.3994(13) 0.2368(13) 0.4190(6) 0.062(4) Uani 0.519(10) 1 d . U P A 1
O12A O 0.2021(13) 0.2505(13) 0.4047(7) 0.064(4) Uani 0.519(10) 1 d . U P A 1
O13A O 0.3404(15) 0.1005(13) 0.3699(7) 0.076(5) Uani 0.519(10) 1 d . U P A 1
O11B O 0.301(3) 0.282(3) 0.4319(15) 0.166(12) Uani 0.481(10) 1 d . U P A 2
O13B O 0.4067(18) 0.1414(18) 0.4021(9) 0.095(6) Uani 0.481(10) 1 d . U P A 2
O12B O 0.2095(19) 0.176(2) 0.3871(9) 0.098(6) Uani 0.481(10) 1 d . U P A 2
O20 O 0.9074(6) 0.1543(6) 0.3901(3) 0.0613(19) Uani 1 1 d . . . . .
O30 O 0.8384(8) 0.3680(6) 0.4168(4) 0.091(3) Uani 1 1 d . . . . .
O31 O 0.6908(8) 0.5627(7) 0.4087(3) 0.081(2) Uani 1 1 d . . . . .
O32 O 0.5612(8) 0.4712(6) 0.3696(4) 0.080(2) Uani 1 1 d . . . . .
O33 O 0.4961(8) 0.6360(7) 0.4044(4) 0.084(2) Uani 1 1 d . U . . .
O40 O 0.5966(8) 0.3136(7) 0.4822(4) 0.083(3) Uani 1 1 d . . . . .
O50 O 0.6463(10) 0.1566(9) 0.4134(5) 0.107(3) Uani 1 1 d . U . . .
O60 O 0.5870(7) 0.0938(7) 0.5482(3) 0.077(2) Uani 1 1 d . . . . .
O70 O 0.7962(10) -0.0165(7) 0.4791(5) 0.114(4) Uani 1 1 d . . . . .
O80 O 0.8199(12) 0.0657(11) 0.5719(6) 0.135(4) Uani 1 1 d . U . . .
O90 O 0.7667(9) 0.2910(8) 0.5581(4) 0.094(3) Uani 1 1 d . . . . .
S1 S 0.3199(3) 0.2131(2) 0.38257(12) 0.0614(7) Uani 1 1 d . . . . .
S2 S -0.0592(2) 0.8441(2) 0.36270(11) 0.0463(6) Uani 1 1 d . . . . .
S3 S 0.5937(2) 0.57645(17) 0.37768(9) 0.0424(5) Uani 1 1 d . . . . .
Cl1 Cl 0.5681(3) 0.2884(2) 0.15617(12) 0.0641(7) Uani 1 1 d . . . . .
Cl2 Cl 0.1576(3) 0.9471(2) 0.13208(12) 0.0756(9) Uani 1 1 d . . . . .
Cl4 Cl 0.8303(3) 0.6225(2) 0.14959(12) 0.0739(9) Uani 1 1 d . . . . .
Sm1 Sm 0.77041(4) 0.18583(4) 0.48110(2) 0.04086(19) Uani 1 1 d . . . . .
O21A O -0.1634(14) 0.7738(13) 0.3890(7) 0.069(4) Uani 0.519(10) 1 d . U P A 1
O22A O 0.030(2) 0.833(2) 0.3917(10) 0.118(7) Uani 0.519(10) 1 d . U P A 1
O23A O -0.0979(13) 0.9612(12) 0.3442(6) 0.064(4) Uani 0.519(10) 1 d . U P A 1
O21B O -0.0563(13) 0.7501(12) 0.4147(6) 0.056(4) Uani 0.481(10) 1 d . U P A 2
O22B O 0.0053(13) 0.9357(12) 0.3661(6) 0.053(4) Uani 0.481(10) 1 d . U P A 2
O23B O -0.1873(17) 0.8683(17) 0.3627(8) 0.084(6) Uani 0.481(10) 1 d . U P A 2
O2W O 0.2755(14) 0.4671(14) 0.4752(7) 0.171(6) Uani 1 1 d . U . . .
H110 H 1.0486 0.2286 0.4612 0.256 Uiso 1 1 d . U . . .
H210 H 0.9801 0.2452 0.5140 0.256 Uiso 1 1 d . U . . .
H120 H 0.9573 0.1845 0.4048 0.256 Uiso 1 1 d . U . . .
H220 H 0.9010 0.0848 0.4083 0.256 Uiso 1 1 d . U . . .
H130 H 0.8614 0.4292 0.4218 0.256 Uiso 1 1 d . U . . .
H230 H 0.8588 0.3702 0.3792 0.256 Uiso 1 1 d . U . . .
H140 H 0.5664 0.3456 0.4523 0.256 Uiso 1 1 d . U . . .
H240 H 0.5525 0.3337 0.5123 0.256 Uiso 1 1 d . U . . .
H150 H 0.7103 0.1771 0.3876 0.256 Uiso 1 1 d . U . . .
H250 H 0.5805 0.1983 0.4201 0.256 Uiso 1 1 d . U . . .
H160 H 0.5273 0.0524 0.5500 0.256 Uiso 1 1 d . U . . .
H260 H 0.5733 0.1170 0.5807 0.256 Uiso 1 1 d . U . . .
H170 H 0.7320 -0.0509 0.4771 0.256 Uiso 1 1 d . U . . .
H270 H 0.8540 -0.0614 0.4757 0.256 Uiso 1 1 d . U . . .
H180 H 0.7838 0.0002 0.5844 0.256 Uiso 1 1 d . U . . .
H280 H 0.8631 0.0695 0.5963 0.256 Uiso 1 1 d . U . . .
H190 H 0.7409 0.2724 0.5958 0.256 Uiso 1 1 d . U . . .
H290 H 0.7706 0.3630 0.5488 0.256 Uiso 1 1 d . U . . .

loop_
_atom_site_aniso_label
_atom_site_aniso_U_11
_atom_site_aniso_U_22
_atom_site_aniso_U_33
_atom_site_aniso_U_23
_atom_site_aniso_U_13
_atom_site_aniso_U_12
C1 0.046(5) 0.029(5) 0.047(5) 0.004(4) -0.016(4) -0.005(4)
C2 0.053(5) 0.034(5) 0.048(5) -0.009(4) -0.014(4) -0.005(4)
C3 0.047(5) 0.036(5) 0.038(5) -0.007(4) -0.013(4) -0.001(4)
C4 0.035(4) 0.040(5) 0.040(5) 0.000(4) -0.010(4) -0.006(4)
C5 0.035(4) 0.043(5) 0.034(5) -0.004(4) -0.008(4) -0.007(4)
C6 0.044(5) 0.046(5) 0.043(5) -0.002(4) -0.009(4) -0.005(4)
C7 0.127(12) 0.055(7) 0.114(11) -0.045(8) -0.045(9) 0.029(7)
C8 0.057(6) 0.048(6) 0.076(8) -0.028(6) -0.037(6) 0.021(5)
C9 0.044(5) 0.035(5) 0.052(5) -0.012(4) -0.022(4) 0.007(4)
C10 0.049(6) 0.038(5) 0.060(6) -0.005(4) -0.020(5) 0.003(4)
C11 0.036(5) 0.034(5) 0.065(6) 0.001(4) -0.008(4) 0.006(4)
C12 0.056(6) 0.054(6) 0.059(7) -0.008(5) -0.010(5) -0.006(5)
C13 0.090(9) 0.061(8) 0.087(10) -0.026(7) -0.028(8) 0.005(7)
C14 0.142(14) 0.069(9) 0.064(8) -0.018(7) -0.017(9) 0.041(9)
C15 0.094(10) 0.072(9) 0.097(11) -0.005(8) 0.020(8) -0.001(8)
C16 0.062(7) 0.066(7) 0.074(8) -0.005(6) 0.004(6) -0.010(6)
C21 0.035(4) 0.037(5) 0.052(5) -0.025(4) -0.010(4) 0.002(4)
C22 0.050(5) 0.031(5) 0.053(6) -0.013(4) -0.015(4) -0.006(4)
C23 0.052(5) 0.028(4) 0.038(5) -0.005(4) -0.009(4) -0.005(4)
C24 0.040(5) 0.036(5) 0.036(5) -0.018(4) -0.003(4) 0.001(4)
C25 0.032(4) 0.030(4) 0.039(5) -0.014(4) -0.007(3) -0.002(3)
C26 0.033(4) 0.031(4) 0.046(5) -0.016(4) 0.004(4) -0.006(3)
C27 0.091(8) 0.026(5) 0.061(7) -0.007(4) 0.002(6) 0.006(5)
C28 0.044(5) 0.024(4) 0.042(5) -0.007(4) -0.008(4) 0.002(3)
C29 0.033(4) 0.029(4) 0.035(4) -0.011(3) -0.005(3) 0.000(3)
C30 0.038(5) 0.036(5) 0.042(5) -0.021(4) -0.003(4) -0.001(4)
C31 0.046(5) 0.030(4) 0.042(5) -0.014(4) -0.007(4) 0.002(4)
C32 0.056(6) 0.065(7) 0.053(6) -0.020(5) 0.002(5) 0.017(5)
C33 0.107(11) 0.074(8) 0.054(7) -0.002(6) 0.019(7) 0.007(8)
C34 0.124(12) 0.055(7) 0.049(7) -0.001(5) -0.006(7) 0.001(7)
C35 0.091(9) 0.043(6) 0.072(8) -0.001(5) -0.030(7) 0.001(6)
C36 0.044(5) 0.034(5) 0.049(5) -0.008(4) -0.008(4) 0.003(4)
C41 0.039(5) 0.033(4) 0.029(4) 0.001(3) -0.006(3) 0.000(3)
C42 0.047(5) 0.023(4) 0.043(5) -0.010(4) -0.003(4) 0.001(4)
C43 0.044(5) 0.031(4) 0.035(5) -0.011(4) 0.000(4) 0.009(4)
C44 0.038(4) 0.035(5) 0.026(4) 0.000(3) -0.007(3) -0.004(3)
C45 0.031(4) 0.020(4) 0.028(4) -0.007(3) -0.010(3) 0.003(3)
C46 0.036(4) 0.022(4) 0.032(4) -0.004(3) -0.006(3) 0.002(3)
C47 0.066(7) 0.038(5) 0.083(8) -0.028(5) -0.025(6) -0.006(5)
C48 0.055(6) 0.031(5) 0.051(6) -0.014(4) -0.027(5) 0.009(4)
C49 0.041(5) 0.027(4) 0.042(5) -0.003(3) -0.016(4) -0.006(3)
C50 0.051(5) 0.031(5) 0.048(5) 0.004(4) -0.017(4) -0.013(4)
C51 0.045(5) 0.020(4) 0.042(5) 0.006(3) -0.013(4) -0.003(3)
C52 0.051(5) 0.032(5) 0.044(5) 0.001(4) -0.007(4) -0.012(4)
C53 0.076(7) 0.046(6) 0.046(6) -0.009(4) -0.017(5) -0.006(5)
C54 0.088(9) 0.055(7) 0.045(6) -0.012(5) 0.005(6) -0.002(6)
C55 0.055(6) 0.055(6) 0.056(7) -0.003(5) 0.001(5) 0.004(5)
C56 0.047(5) 0.042(5) 0.056(6) 0.005(4) -0.019(5) -0.004(4)
N1 0.053(5) 0.043(4) 0.035(4) -0.010(3) -0.002(3) 0.000(3)
N2 0.048(4) 0.033(4) 0.048(4) -0.001(3) -0.012(4) -0.002(3)
N3 0.044(4) 0.022(3) 0.036(4) -0.009(3) 0.003(3) -0.003(3)
N4 0.033(4) 0.029(4) 0.038(4) -0.016(3) 0.000(3) 0.000(3)
N5 0.047(4) 0.024(3) 0.030(4) -0.006(3) -0.006(3) -0.001(3)
N6 0.031(3) 0.028(4) 0.033(4) -0.002(3) -0.008(3) -0.003(3)
O1 0.086(6) 0.059(5) 0.062(5) -0.023(4) -0.009(4) 0.021(4)
O2 0.101(6) 0.047(4) 0.087(6) -0.002(4) -0.036(5) -0.027(4)
O1W 0.052(4) 0.116(7) 0.059(5) -0.025(5) 0.000(4) -0.010(4)
O3 0.079(5) 0.065(5) 0.052(4) -0.019(4) 0.010(4) -0.001(4)
O4 0.065(4) 0.030(3) 0.041(4) -0.006(3) 0.004(3) -0.005(3)
O5 0.058(4) 0.051(4) 0.062(4) -0.019(3) -0.004(3) 0.023(3)
O6 0.095(5) 0.037(4) 0.050(4) -0.016(3) 0.022(4) -0.020(3)
O7 0.083(5) 0.042(4) 0.048(4) -0.014(3) -0.001(4) -0.001(3)
O8 0.095(6) 0.065(5) 0.065(5) -0.017(4) -0.006(4) -0.052(4)
O9 0.062(4) 0.035(3) 0.036(3) -0.013(3) 0.003(3) 0.005(3)
O10 0.058(5) 0.182(11) 0.082(6) -0.033(7) -0.007(5) -0.021(6)
O11A 0.062(5) 0.071(6) 0.052(5) -0.004(4) -0.020(4) -0.004(4)
O12A 0.057(5) 0.066(6) 0.062(6) -0.002(4) -0.007(4) -0.002(4)
O13A 0.089(6) 0.063(6) 0.069(6) -0.010(4) -0.008(4) -0.003(4)
O11B 0.170(13) 0.162(13) 0.163(13) -0.035(6) -0.032(6) 0.001(5)
O13B 0.091(7) 0.094(8) 0.092(7) -0.006(5) -0.018(5) 0.004(5)
O12B 0.092(8) 0.099(8) 0.095(8) -0.005(5) -0.021(5) -0.004(5)
O20 0.071(5) 0.049(4) 0.053(4) -0.017(3) 0.016(3) -0.008(3)
O30 0.077(5) 0.046(4) 0.121(7) 0.001(4) 0.023(5) -0.007(4)
O31 0.091(6) 0.081(6) 0.062(5) 0.018(4) -0.031(4) -0.024(5)
O32 0.112(7) 0.047(4) 0.071(5) 0.003(4) -0.007(5) -0.031(4)
O33 0.083(3) 0.081(3) 0.081(3) -0.0132(19) -0.0091(19) 0.0053(19)
O40 0.089(6) 0.066(5) 0.069(5) 0.008(4) 0.009(4) 0.021(4)
O50 0.107(4) 0.112(4) 0.104(4) -0.027(2) -0.024(2) -0.001(2)
O60 0.058(5) 0.087(6) 0.064(5) 0.011(4) 0.007(4) -0.013(4)
O70 0.141(9) 0.055(5) 0.116(8) -0.017(5) 0.036(7) -0.011(5)
O80 0.135(4) 0.134(4) 0.136(4) -0.027(2) -0.033(2) -0.003(2)
O90 0.105(7) 0.099(7) 0.085(6) -0.047(5) -0.008(5) 0.008(5)
S1 0.0703(18) 0.0534(16) 0.0494(15) 0.0075(12) -0.0061(13) -0.0152(13)
S2 0.0447(13) 0.0511(14) 0.0522(14) -0.0311(11) -0.0103(11) 0.0062(10)
S3 0.0527(13) 0.0298(11) 0.0353(11) 0.0011(9) 0.0029(10) -0.0057(9)
Cl1 0.0690(17) 0.0679(17) 0.0569(15) -0.0254(13) -0.0076(13) 0.0157(13)
Cl2 0.127(3) 0.0350(13) 0.0516(15) 0.0023(11) -0.0031(16) -0.0065(14)
Cl4 0.110(2) 0.0526(15) 0.0491(15) -0.0276(12) 0.0205(15) -0.0004(15)
Sm1 0.0406(3) 0.0420(3) 0.0360(3) -0.00733(19) -0.00052(19) -0.00231(19)
O21A 0.072(6) 0.062(6) 0.069(6) -0.021(4) 0.004(4) -0.008(4)
O22A 0.118(8) 0.119(8) 0.117(7) -0.028(3) -0.026(3) 0.002(2)
O23A 0.076(6) 0.055(5) 0.062(6) -0.025(4) -0.005(4) 0.009(4)
O21B 0.070(6) 0.052(5) 0.047(5) -0.021(4) -0.008(4) -0.003(4)
O22B 0.061(6) 0.049(5) 0.051(5) -0.019(4) -0.005(4) -0.006(4)
O23B 0.083(6) 0.086(6) 0.083(6) -0.020(2) -0.019(2) 0.002(2)
O2W 0.172(6) 0.172(6) 0.170(6) -0.040(2) -0.038(2) 0.001(2)

loop_
_atom_type_symbol
_atom_type_description
_atom_type_scat_dispersion_real
_atom_type_scat_dispersion_imag
_atom_type_scat_source
C C 0.0033 0.0016 'International Tables Vol C Tables 4.2.6.8 and 6.1.1.4'
H H 0.0000 0.0000 'International Tables Vol C Tables 4.2.6.8 and 6.1.1.4'
N N 0.0061 0.0033 'International Tables Vol C Tables 4.2.6.8 and 6.1.1.4'
O O 0.0106 0.0060 'International Tables Vol C Tables 4.2.6.8 and 6.1.1.4'
S S 0.1246 0.1234 'International Tables Vol C Tables 4.2.6.8 and 6.1.1.4'
Cl Cl 0.1484 0.1585 'International Tables Vol C Tables 4.2.6.8 and 6.1.1.4'
Sm Sm -0.1638 3.4418 'International Tables Vol C Tables 4.2.6.8 and 6.1.1.4'

loop_
_geom_angle_atom_site_label_1
_geom_angle_atom_site_label_2
_geom_angle_atom_site_label_3
_geom_angle
C2 C1 C6 121.4(8)
C2 C1 S1 118.8(7)
C6 C1 S1 119.7(7)
C3 C2 C1 119.6(8)
C3 C2 H2 120.2
C1 C2 H2 120.2
C2 C3 C4 120.7(8)
C2 C3 Cl1 120.3(7)
C4 C3 Cl1 119.0(7)
C5 C4 C3 119.3(8)
C5 C4 H4 120.4
C3 C4 H4 120.4
C4 C5 C6 120.8(8)
C4 C5 N1 123.6(7)
C6 C5 N1 115.6(8)
O3 C6 C1 125.2(8)
O3 C6 C5 116.7(8)
C1 C6 C5 118.1(9)
C8 C7 H7A 109.5
C8 C7 H7B 109.5
H7A C7 H7B 109.5
C8 C7 H7C 109.5
H7A C7 H7C 109.5
H7B C7 H7C 109.5
O1 C8 C9 120.5(9)
O1 C8 C7 118.7(11)
C9 C8 C7 120.7(11)
N2 C9 C8 124.0(9)
N2 C9 C10 112.8(8)
C8 C9 C10 122.9(8)
O2 C10 C9 119.1(9)
O2 C10 C11 120.0(9)
C9 C10 C11 120.9(8)
C16 C11 C12 118.5(11)
C16 C11 C10 117.0(10)
C12 C11 C10 124.3(9)
C13 C12 C11 120.9(10)
C13 C12 H12 119.6
C11 C12 H12 119.6
C14 C13 C12 119.5(13)
C14 C13 H13 120.2
C12 C13 H13 120.2
C15 C14 C13 121.1(14)
C15 C14 H14 119.4
C13 C14 H14 119.4
C14 C15 C16 119.1(13)
C14 C15 H15 120.5
C16 C15 H15 120.5
C11 C16 C15 120.8(12)
C11 C16 H16 119.6
C15 C16 H16 119.6
C22 C21 C26 120.4(8)
C22 C21 S2 118.9(6)
C26 C21 S2 120.7(7)
C23 C22 C21 119.2(8)
C23 C22 H22 120.4
C21 C22 H22 120.4
C24 C23 C22 121.9(8)
C24 C23 Cl2 120.2(7)
C22 C23 Cl2 117.9(6)
C23 C24 C25 119.3(7)
C23 C24 H24 120.4
C25 C24 H24 120.4
C24 C25 C26 120.8(7)
C24 C25 N3 122.4(7)
C26 C25 N3 116.7(7)
O6 C26 C25 117.5(7)
O6 C26 C21 124.1(7)
C25 C26 C21 118.4(8)
C28 C27 H27A 109.5
C28 C27 H27B 109.5
H27A C27 H27B 109.5
C28 C27 H27C 109.5
H27A C27 H27C 109.5
H27B C27 H27C 109.5
O4 C28 C29 120.3(7)
O4 C28 C27 118.9(8)
C29 C28 C27 120.8(8)
N4 C29 C28 123.3(7)
N4 C29 C30 115.5(7)
C28 C29 C30 121.1(7)
O5 C30 C31 120.6(7)
O5 C30 C29 119.6(8)
C31 C30 C29 119.8(7)
C32 C31 C36 118.4(9)
C32 C31 C30 118.3(8)
C36 C31 C30 122.9(8)
C33 C32 C31 122.3(11)
C33 C32 H32 118.9
C31 C32 H32 118.9
C32 C33 C34 120.1(11)
C32 C33 H33 120.0
C34 C33 H33 120.0
C35 C34 C33 118.7(11)
C35 C34 H34 120.6
C33 C34 H34 120.6
C34 C35 C36 121.7(11)
C34 C35 H35 119.2
C36 C35 H35 119.2
C31 C36 C35 118.7(9)
C31 C36 H36 120.6
C35 C36 H36 120.6
C42 C41 C46 120.2(7)
C42 C41 S3 119.8(6)
C46 C41 S3 119.7(6)
C43 C42 C41 119.5(7)
C43 C42 H42 120.3
C41 C42 H42 120.3
C42 C43 C44 121.4(7)
C42 C43 Cl4 119.1(6)
C44 C43 Cl4 119.5(6)
C45 C44 C43 118.7(7)
C45 C44 H44 120.7
C43 C44 H44 120.7
C44 C45 C46 121.8(7)
C44 C45 N5 123.3(7)
C46 C45 N5 114.8(6)
O9 C46 C45 117.5(6)
O9 C46 C41 124.3(7)
C45 C46 C41 118.1(7)
C48 C47 H47A 109.5
C48 C47 H47B 109.5
H47A C47 H47B 109.5
C48 C47 H47C 109.5
H47A C47 H47C 109.5
H47B C47 H47C 109.5
O7 C48 C49 119.5(7)
O7 C48 C47 117.4(9)
C49 C48 C47 122.9(9)
N6 C49 C48 125.0(7)
N6 C49 C50 113.3(7)
C48 C49 C50 121.4(7)
O8 C50 C51 120.1(8)
O8 C50 C49 118.1(8)
C51 C50 C49 121.7(7)
C52 C51 C56 117.8(8)
C52 C51 C50 124.2(8)
C56 C51 C50 117.9(8)
C53 C52 C51 120.0(9)
C53 C52 H52 120.0
C51 C52 H52 120.0
C52 C53 C54 120.8(10)
C52 C53 H53 119.6
C54 C53 H53 119.6
C55 C54 C53 119.6(10)
C55 C54 H54 120.2
C53 C54 H54 120.2
C56 C55 C54 120.2(10)
C56 C55 H55 119.9
C54 C55 H55 119.9
C55 C56 C51 121.6(9)
C55 C56 H56 119.2
C51 C56 H56 119.2
N2 N1 C5 119.3(7)
N2 N1 H1 120.4
C5 N1 H1 120.4
N1 N2 C9 119.2(8)
N4 N3 C25 120.8(6)
N4 N3 H3 119.6
C25 N3 H3 119.6
N3 N4 C29 121.8(7)
N6 N5 C45 121.4(6)
N6 N5 H5 119.3
C45 N5 H5 119.3
N5 N6 C49 119.4(7)
C6 O3 H3O 109.5
C26 O6 H6O 109.5
C46 O9 H9O 109.5
Sm1 O10 H110 133.2(8)
Sm1 O10 H210 105.4(7)
H110 O10 H210 107.9(10)
Sm1 O20 H120 80.1(4)
Sm1 O20 H220 84.1(4)
H120 O20 H220 106.4(8)
Sm1 O30 H130 135.3(9)
Sm1 O30 H230 116.3(6)
H130 O30 H230 107.0(8)
Sm1 O40 H140 126.5(7)
Sm1 O40 H240 127.3(7)
H140 O40 H240 106.2(8)
Sm1 O50 H150 82.9(7)
Sm1 O50 H250 106.2(8)
H150 O50 H250 125.6(13)
Sm1 O60 H160 143.0(7)
Sm1 O60 H260 109.8(6)
H160 O60 H260 106.8(7)
Sm1 O70 H170 115.7(8)
Sm1 O70 H270 136.5(9)
H170 O70 H270 107.2(10)
Sm1 O80 H180 115.9(10)
Sm1 O80 H280 138.0(11)
H180 O80 H280 106.2(14)
Sm1 O90 H190 131.0(8)
Sm1 O90 H290 119.6(8)
H190 O90 H290 106.6(9)
O12B S1 O13B 120.5(13)
O12A S1 O11A 107.9(9)
O12A S1 O13A 121.5(9)
O11A S1 O13A 112.1(9)
O12B S1 O11B 102.9(16)
O13B S1 O11B 97.2(16)
O12B S1 C1 111.0(9)
O13B S1 C1 114.9(9)
O12A S1 C1 105.0(7)
O11A S1 C1 103.6(6)
O13A S1 C1 104.9(7)
O11B S1 C1 107.7(12)
O22A S2 O21A 117.2(12)
O22B S2 O23B 113.4(10)
O22A S2 O23A 114.3(12)
O21A S2 O23A 109.4(9)
O22B S2 O21B 109.9(8)
O23B S2 O21B 106.5(10)
O22A S2 C21 104.1(10)
O22B S2 C21 110.1(6)
O21A S2 C21 104.3(6)
O23B S2 C21 107.3(8)
O23A S2 C21 106.4(6)
O21B S2 C21 109.4(6)
O33 S3 O32 114.3(5)
O33 S3 O31 111.8(6)
O32 S3 O31 110.2(5)
O33 S3 C41 105.7(5)
O32 S3 C41 108.4(4)
O31 S3 C41 105.8(4)
O30 Sm1 O50 90.5(4)
O30 Sm1 O40 71.4(3)
O50 Sm1 O40 68.4(3)
O30 Sm1 O90 81.7(3)
O50 Sm1 O90 139.8(4)
O40 Sm1 O90 71.7(3)
O30 Sm1 O60 140.1(3)
O50 Sm1 O60 76.8(3)
O40 Sm1 O60 68.7(3)
O90 Sm1 O60 84.3(3)
O30 Sm1 O20 71.2(3)
O50 Sm1 O20 72.0(3)
O40 Sm1 O20 124.2(3)
O90 Sm1 O20 139.1(3)
O60 Sm1 O20 135.6(3)
O30 Sm1 O80 135.9(4)
O50 Sm1 O80 133.2(4)
O40 Sm1 O80 123.3(4)
O90 Sm1 O80 67.8(4)
O60 Sm1 O80 69.2(4)
O20 Sm1 O80 112.5(4)
O30 Sm1 O10 73.7(4)
O50 Sm1 O10 142.1(3)
O40 Sm1 O10 133.0(4)
O90 Sm1 O10 72.9(3)
O60 Sm1 O10 136.1(3)
O20 Sm1 O10 70.4(3)
O80 Sm1 O10 67.5(4)
O30 Sm1 O70 138.2(3)
O50 Sm1 O70 75.6(4)
O40 Sm1 O70 133.6(3)
O90 Sm1 O70 133.2(4)
O60 Sm1 O70 75.4(3)
O20 Sm1 O70 67.0(3)
O80 Sm1 O70 65.6(4)
O10 Sm1 O70 93.3(4)
O30 Sm1 H120 64.00(19)
O50 Sm1 H120 91.1(3)
O40 Sm1 H120 130.55(17)
O90 Sm1 H120 119.5(2)
O60 Sm1 H120 151.7(2)
O20 Sm1 H120 20.04(17)
O80 Sm1 H120 103.9(3)
O10 Sm1 H120 51.0(2)
O70 Sm1 H120 76.8(2)
O30 Sm1 H220 90.8(2)
O50 Sm1 H220 73.1(3)
O40 Sm1 H220 137.0(2)
O90 Sm1 H220 145.8(2)
O60 Sm1 H220 120.0(2)
O20 Sm1 H220 19.73(16)
O80 Sm1 H220 97.0(3)
O10 Sm1 H220 73.0(2)
O70 Sm1 H220 47.5(2)
H120 Sm1 H220 31.916(6)
O30 Sm1 H150 77.3(3)
O50 Sm1 H150 19.7(3)
O40 Sm1 H150 78.3(2)
O90 Sm1 H150 147.6(2)
O60 Sm1 H150 96.3(2)
O20 Sm1 H150 53.99(18)
O80 Sm1 H150 142.4(3)
O10 Sm1 H150 123.0(2)
O70 Sm1 H150 77.3(3)
H120 Sm1 H150 72.204(13)
H220 Sm1 H150 59.382(11)

loop_
_geom_bond_atom_site_label_1
_geom_bond_atom_site_label_2
_geom_bond_distance
C1 C2 1.366(13)
C1 C6 1.385(13)
C1 S1 1.776(9)
C2 C3 1.358(12)
C2 H2 0.9300
C3 C4 1.399(12)
C3 Cl1 1.728(9)
C4 C5 1.359(12)
C4 H4 0.9300
C5 C6 1.395(12)
C5 N1 1.415(11)
C6 O3 1.355(11)
C7 C8 1.475(15)
C7 H7A 0.9600
C7 H7B 0.9600
C7 H7C 0.9600
C8 O1 1.226(13)
C8 C9 1.468(14)
C9 N2 1.342(11)
C9 C10 1.478(13)
C10 O2 1.220(11)
C10 C11 1.492(14)
C11 C16 1.355(14)
C11 C12 1.393(13)
C12 C13 1.369(16)
C12 H12 0.9300
C13 C14 1.368(19)
C13 H13 0.9300
C14 C15 1.35(2)
C14 H14 0.9300
C15 C16 1.41(2)
C15 H15 0.9300
C16 H16 0.9300
C21 C22 1.372(12)
C21 C26 1.410(11)
C21 S2 1.766(8)
C22 C23 1.367(12)
C22 H22 0.9300
C23 C24 1.365(11)
C23 Cl2 1.744(8)
C24 C25 1.379(11)
C24 H24 0.9300
C25 C26 1.379(11)
C25 N3 1.399(10)
C26 O6 1.348(10)
C27 C28 1.495(12)
C27 H27A 0.9600
C27 H27B 0.9600
C27 H27C 0.9600
C28 O4 1.210(10)
C28 C29 1.490(11)
C29 N4 1.309(10)
C29 C30 1.495(11)
C30 O5 1.208(10)
C30 C31 1.480(12)
C31 C32 1.369(13)
C31 C36 1.381(12)
C32 C33 1.352(16)
C32 H32 0.9300
C33 C34 1.383(18)
C33 H33 0.9300
C34 C35 1.346(17)
C34 H34 0.9300
C35 C36 1.407(14)
C35 H35 0.9300
C36 H36 0.9300
C41 C42 1.379(11)
C41 C46 1.404(11)
C41 S3 1.768(8)
C42 C43 1.371(11)
C42 H42 0.9300
C43 C44 1.385(11)
C43 Cl4 1.735(8)
C44 C45 1.363(11)
C44 H44 0.9300
C45 C46 1.387(10)
C45 N5 1.415(9)
C46 O9 1.335(9)
C47 C48 1.493(12)
C47 H47A 0.9600
C47 H47B 0.9600
C47 H47C 0.9600
C48 O7 1.252(11)
C48 C49 1.447(12)
C49 N6 1.326(10)
C49 C50 1.506(12)
C50 O8 1.209(10)
C50 C51 1.472(13)
C51 C52 1.388(12)
C51 C56 1.396(12)
C52 C53 1.369(13)
C52 H52 0.9300
C53 C54 1.379(15)
C53 H53 0.9300
C54 C55 1.362(15)
C54 H54 0.9300
C55 C56 1.352(14)
C55 H55 0.9300
C56 H56 0.9300
N1 N2 1.289(10)
N1 H1 0.8600
N3 N4 1.296(9)
N3 H3 0.8600
N5 N6 1.283(9)
N5 H5 0.8600
O3 H3O 0.8200
O6 H6O 0.8200
O9 H9O 0.8200
O10 Sm1 2.477(8)
O10 H110 0.853(9)
O10 H210 0.845(10)
O11A S1 1.452(14)
O12A S1 1.417(15)
O13A S1 1.469(16)
O11B S1 1.56(3)
O13B S1 1.37(2)
O12B S1 1.32(2)
O20 Sm1 2.463(6)
O20 H120 0.857(7)
O20 H220 0.857(7)
O30 Sm1 2.437(7)
O30 H130 0.843(8)
O30 H230 0.865(10)
O31 S3 1.433(8)
O32 S3 1.415(8)
O33 S3 1.407(9)
O40 Sm1 2.452(8)
O40 H140 0.862(9)
O40 H240 0.855(8)
O50 Sm1 2.440(10)
O50 H150 0.845(11)
O50 H250 0.887(11)
O60 Sm1 2.457(7)
O60 H160 0.848(8)
O60 H260 0.861(9)
O70 Sm1 2.480(9)
O70 H170 0.868(11)
O70 H270 0.836(11)
O80 Sm1 2.472(13)
O80 H180 0.871(13)
O80 H280 0.845(13)
O90 Sm1 2.451(8)
O90 H190 0.857(9)
O90 H290 0.855(10)
S2 O22A 1.32(2)
S2 O22B 1.386(13)
S2 O21A 1.426(14)
S2 O23B 1.465(19)
S2 O23A 1.472(14)
S2 O21B 1.485(14)
Sm1 H120 2.4647(4)
Sm1 H220 2.5237(5)
Sm1 H150 2.4823(5)

loop_
_geom_hbond_atom_site_label_D
_geom_hbond_atom_site_label_H
_geom_hbond_atom_site_label_A
_geom_hbond_distance_DH
_geom_hbond_distance_HA
_geom_hbond_distance_DA
_geom_hbond_angle_DHA
_geom_hbond_site_symmetry_A
C27 H27C O5 0.96 2.29 2.798(12) 112.5 .
C47 H47C O4 0.96 2.62 3.565(12) 169.3 1_665
N1 H1 O1 0.86 1.89 2.562(10) 134.0 .
N3 H3 O4 0.86 1.92 2.584(8) 132.8 .
N5 H5 O7 0.86 1.87 2.548(9) 135.0 .
O3 H3O O2W 0.82 2.31 2.928(18) 133.2 .
O6 H6O S2 0.82 2.64 3.094(7) 116.3 .
O6 H6O O21B 0.82 1.97 2.708(14) 150.0 .
O6 H6O O21A 0.82 2.31 2.814(16) 120.0 .
O9 H9O O1W 0.82 2.33 3.073(10) 150.8 .
O9 H9O O21A 0.82 2.62 3.205(18) 129.5 1_655
O9 H9O O23B 0.82 2.30 2.713(19) 111.9 1_655
O10 H110 O12A 0.853(9) 1.933(14) 2.780(16) 171.7(10) 1_655
O10 H110 O12B 0.853(9) 2.41(2) 3.16(2) 147.2(10) 1_655
O10 H210 O90 0.845(10) 2.503(9) 2.930(13) 112.3(6) .
O10 H210 O21B 0.845(10) 2.071(14) 2.779(16) 141.1(8) 2_666
O10 H210 O22A 0.845(10) 2.20(2) 2.77(2) 124.6(10) 2_666
O20 H120 O10 0.857(7) 2.129(9) 2.848(12) 141.1(5) .
O20 H220 O70 0.857(7) 2.016(9) 2.727(11) 139.9(5) .
O20 H220 O23A 0.857(7) 2.367(13) 2.815(15) 113.0(6) 1_645
O20 H220 O22B 0.857(7) 2.411(14) 2.966(15) 123.0(5) 1_645
O30 H130 O6 0.843(8) 2.593(6) 3.196(9) 129.6(6) 1_655
O30 H230 O4 0.865(10) 2.577(6) 3.293(11) 140.8(6) 1_655
O40 H140 O32 0.862(9) 2.206(8) 3.009(11) 154.9(6) .
O40 H140 S3 0.862(9) 2.952(2) 3.581(8) 131.5(6) .
O40 H240 O33 0.855(8) 2.043(9) 2.857(12) 158.7(7) 2_666
O50 H150 O20 0.845(11) 2.245(8) 2.881(13) 132.2(7) .
O50 H250 O11A 0.887(11) 2.084(15) 2.901(19) 152.6(8) .
O50 H250 O40 0.887(11) 2.293(9) 2.749(14) 111.8(7) .
O50 H250 O13B 0.887(11) 2.27(2) 2.80(2) 118.1(9) .
O60 H160 O1W 0.848(8) 2.268(8) 2.688(11) 110.8(6) 2_666
O60 H260 O9 0.861(9) 2.489(6) 3.218(10) 142.8(5) 2_666
O70 H170 O1W 0.868(11) 1.845(8) 2.675(13) 159.2(7) 1_545
O70 H270 O10 0.836(11) 2.658(11) 3.440(16) 156.3(8) 2_756
O80 H180 O13A 0.871(13) 1.879(15) 2.692(19) 154.4(10) 2_656
O80 H180 S1 0.871(13) 2.772(3) 3.641(13) 175.9(9) 2_656
O80 H180 O12B 0.871(13) 2.10(2) 2.89(3) 150.6(10) 2_656
O80 H280 S2 0.845(13) 2.927(2) 3.714(13) 155.7(9) 2_666
O80 H280 O22B 0.845(13) 1.885(14) 2.706(19) 163.2(10) 2_666
O80 H280 O22A 0.845(13) 1.84(2) 2.55(3) 139.4(12) 2_666
O90 H190 O1 0.857(9) 2.238(8) 3.095(13) 177.8(7) 2_666
O90 H290 O2W 0.855(10) 2.093(16) 2.919(19) 162.4(8) 2_666

loop_
_platon_squeeze_void_nr
_platon_squeeze_void_average_x
_platon_squeeze_void_average_y
_platon_squeeze_void_average_z
_platon_squeeze_void_volume
_platon_squeeze_void_count_electrons
_platon_squeeze_void_content
1 0.000 0.500 0.500 27 12 ' '
